data_7130103
loop_
_publ_author_name
'Zhong, Wentao'
'Li, Meng'
'Jin, Yangbin'
'Jiang, Huanfeng'
'Wu, Wanqing'

_publ_section_title
;
 Synthesis of 2,5-disubstituted selenophenes via a copper-catalyzed
 regioselective [2+2+1] cyclization of terminal alkynes and selenium
;
_journal_name_full 'Chemical Communications'
_journal_paper_doi 10.1039/D2CC00958G
_journal_year 2022
_chemical_formula_moiety '0.5(C36 H32 Se2)'
_chemical_formula_sum 'C18 H16 Se'
_chemical_formula_weight 311.27
_space_group_crystal_system orthorhombic
_space_group_IT_number 64
_space_group_name_Hall '-C 2ac 2'
_space_group_name_H-M_alt 'C m c e'
_atom_sites_solution_hydrogens geom
_atom_sites_solution_primary dual
_audit_creation_date 2020-12-30
_audit_creation_method
;
Olex2 1.2
(compiled 2018.05.29 svn.r3508 for OlexSys, GUI svn.r5506)
;
_audit_update_record
;
2021-04-08 deposited with the CCDC.	2022-05-09 downloaded from the CCDC.
;
_cell_angle_alpha 90
_cell_angle_beta 90
_cell_angle_gamma 90
_cell_formula_units_Z 8
_cell_length_a 5.8303(2)
_cell_length_b 33.0703(13)
_cell_length_c 14.6045(5)
_cell_measurement_reflns_used 2615
_cell_measurement_temperature 150
_cell_measurement_theta_max 25.858
_cell_measurement_theta_min 2.789
_cell_volume 2815.89(18)
_computing_cell_refinement 'SAINT V8.40A (?, 2016)'
_computing_data_reduction 'SAINT V8.40A (?, 2016)'
_computing_molecular_graphics 'Olex2 (Dolomanov et al., 2009)'
_computing_publication_material 'Olex2 (Dolomanov et al., 2009)'
_computing_structure_refinement 'ShelXL (Sheldrick, 2015)'
_computing_structure_solution 'ShelXT (Sheldrick, 2015)'
_diffrn_ambient_temperature 150.0
_diffrn_measured_fraction_theta_full 0.998
_diffrn_measured_fraction_theta_max 0.997
_diffrn_measurement_device_type 'Bruker APEX-II CCD'
_diffrn_measurement_method '\w scans'
_diffrn_radiation_type MoK\a
_diffrn_radiation_wavelength 0.71073
_diffrn_reflns_av_R_equivalents 0.0797
_diffrn_reflns_av_unetI/netI 0.0519
_diffrn_reflns_Laue_measured_fraction_full 0.998
_diffrn_reflns_Laue_measured_fraction_max 0.997
_diffrn_reflns_limit_h_max 7
_diffrn_reflns_limit_h_min -6
_diffrn_reflns_limit_k_max 40
_diffrn_reflns_limit_k_min -38
_diffrn_reflns_limit_l_max 18
_diffrn_reflns_limit_l_min -18
_diffrn_reflns_number 10638
_diffrn_reflns_point_group_measured_fraction_full 0.998
_diffrn_reflns_point_group_measured_fraction_max 0.997
_diffrn_reflns_theta_full 25.242
_diffrn_reflns_theta_max 26.380
_diffrn_reflns_theta_min 2.464
_diffrn_standards_number 0
_exptl_absorpt_coefficient_mu 2.650
_exptl_absorpt_correction_T_max 0.7454
_exptl_absorpt_correction_T_min 0.5884
_exptl_absorpt_correction_type multi-scan
_exptl_absorpt_process_details
'SADABS-2016/2 (Bruker,2016/2) was used for absorption correction. wR2(int) was 0.0979 before and 0.0586 after correction. The Ratio of minimum to maximum transmission is 0.7894. The \l/2 correction factor is Not present.'
_exptl_crystal_colour colourless
_exptl_crystal_colour_primary colourless
_exptl_crystal_density_diffrn 1.468
_exptl_crystal_description needle
_exptl_crystal_F_000 1264
_exptl_crystal_size_max 0.12
_exptl_crystal_size_mid 0.05
_exptl_crystal_size_min 0.02
_refine_diff_density_max 0.656
_refine_diff_density_min -0.625
_refine_diff_density_rms 0.093
_refine_ls_extinction_method none
_refine_ls_goodness_of_fit_ref 1.092
_refine_ls_hydrogen_treatment constr
_refine_ls_matrix_type full
_refine_ls_number_parameters 147
_refine_ls_number_reflns 1591
_refine_ls_number_restraints 79
_refine_ls_restrained_S_all 1.098
_refine_ls_R_factor_all 0.0738
_refine_ls_R_factor_gt 0.0396
_refine_ls_shift/su_max 0.001
_refine_ls_shift/su_mean 0.000
_refine_ls_structure_factor_coef Fsqd
_refine_ls_weighting_details 'w=1/[\s^2^(Fo^2^)+(0.0062P)^2^+8.6114P] where P=(Fo^2^+2Fc^2^)/3'
_refine_ls_weighting_scheme calc
_refine_ls_wR_factor_gt 0.0625
_refine_ls_wR_factor_ref 0.0758
_reflns_Friedel_coverage 0.000
_reflns_number_gt 1158
_reflns_number_total 1591
_reflns_threshold_expression 'I > 2\s(I)'
_cod_data_source_file d2cc00958g2.cif
_cod_data_source_block tt
_cod_original_sg_symbol_Hall '-C 2bc 2'
_cod_database_code 7130103
_shelx_shelxl_version_number 2018/3
_shelx_space_group_comment
;
The symmetry employed for this shelxl refinement is uniquely defined
by the following loop, which should always be used as a source of
symmetry information in preference to the above space-group names.
They are only intended as comments.
;
_shelx_estimated_absorpt_t_max 0.949
_shelx_estimated_absorpt_t_min 0.742
_olex2_refinement_description
;
1. Fixed Uiso
 At 1.2 times of:
  All C(H) groups
 At 1.5 times of:
  All C(H,H,H) groups
2. Restrained distances
 C10-C11 \\sim C8-C9
 with sigma of 0.02
3. Uiso/Uaniso restraints and constraints
Uanis(C12) \\sim Ueq: with sigma of 0.005 and sigma for terminal atoms of 0.01
Uanis(C3) \\sim Ueq, Uanis(C2) \\sim Ueq, Uanis(C1) \\sim Ueq, Uanis(C7) \\sim
Ueq, Uanis(C5) \\sim Ueq, Uanis(C6) \\sim Ueq, Uanis(C8) \\sim Ueq, Uanis(C11)
\\sim Ueq, Uanis(C10) \\sim Ueq, Uanis(C9) \\sim Ueq, Uanis(C12) \\sim Ueq,
Uanis(C14) \\sim Ueq, Uanis(C15) \\sim Ueq: with sigma of 0.005 and sigma for
terminal atoms of 0.01
4. Others
 Fixed Sof: C9(0.5) H9(0.5) C8(0.5) C10(0.5) H10(0.5) C1(0.5) C6(0.5) H6(0.5)
 C5(0.5) H5(0.5) C4(0.5) C3(0.5) H3(0.5) C2(0.5) H2(0.5) C11(0.5) C7(0.5)
 H7A(0.5) H7B(0.5) H7C(0.5) C13(0.5) H13(0.5) C14(0.5) H14(0.5) C15(0.5)
 C16(0.5) H16(0.5) C17(0.5) H17(0.5) C12(0.5) C18(0.5) H18A(0.5) H18B(0.5)
 H18C(0.5)
5.a Aromatic/amide H refined with riding coordinates:
 C9(H9), C10(H10), C6(H6), C5(H5), C3(H3), C2(H2), C13(H13), C14(H14),
 C16(H16), C17(H17)
5.b Fitted hexagon refined as free rotating group:
 C1(C6,C5,C4,C3,C2), C13(C14,C15,C16,C17,C12)
5.c Idealised Me refined as rotating group:
 C7(H7A,H7B,H7C), C18(H18A,H18B,H18C)
;
_olex2_submission_special_instructions 'No special instructions were received'

loop_
_space_group_symop_operation_xyz
'x, y, z'
'-x, -y+1/2, z+1/2'
'x, -y, -z'
'-x, y+1/2, -z+1/2'
'x+1/2, y+1/2, z'
'-x+1/2, -y+1, z+1/2'
'x+1/2, -y+1/2, -z'
'-x+1/2, y+1, -z+1/2'
'-x, -y, -z'
'x, y-1/2, -z-1/2'
'-x, y, z'
'x, -y-1/2, z-1/2'
'-x+1/2, -y+1/2, -z'
'x+1/2, y, -z-1/2'
'-x+1/2, y+1/2, z'
'x+1/2, -y, z-1/2'

loop_
_atom_site_label
_atom_site_type_symbol
_atom_site_fract_x
_atom_site_fract_y
_atom_site_fract_z
_atom_site_U_iso_or_equiv
_atom_site_adp_type
_atom_site_occupancy
_atom_site_site_symmetry_order
_atom_site_calc_flag
_atom_site_refinement_flags_posn
_atom_site_refinement_flags_adp
_atom_site_refinement_flags_occupancy
_atom_site_disorder_assembly
_atom_site_disorder_group
Se1 Se 1.000000 0.28230(2) 0.66179(3) 0.03043(16) Uani 1 2 d S T P . .
C9 C 0.5849(10) 0.26622(18) 0.5832(4) 0.0271(14) Uani 0.5 1 d D U . A -1
H9 H 0.454089 0.252749 0.559215 0.033 Uiso 0.5 1 calc R . . A -1
C8 C 0.7632(11) 0.24518(19) 0.6197(4) 0.0252(14) Uani 0.5 1 d D U . A -1
C10 C 0.6013(10) 0.30876(19) 0.5821(4) 0.0291(15) Uani 0.5 1 d D U . A -1
H10 H 0.483422 0.325457 0.557911 0.035 Uiso 0.5 1 calc R . . A -1
C1 C 0.8037(7) 0.20120(8) 0.6250(3) 0.0245(14) Uani 0.5 1 d . U . A -1
C6 C 0.6407(6) 0.17486(12) 0.5893(3) 0.0296(15) Uani 0.5 1 d G U . A -1
H6 H 0.502255 0.185188 0.564243 0.036 Uiso 0.5 1 calc R . . A -1
C5 C 0.6803(6) 0.13342(11) 0.5904(3) 0.0345(16) Uani 0.5 1 d G U . A -1
H5 H 0.568948 0.115419 0.566040 0.041 Uiso 0.5 1 calc R . . A -1
C4 C 0.8829(7) 0.11831(8) 0.6271(3) 0.0366(17) Uani 0.5 1 d G . . A -1
C3 C 1.0459(6) 0.14464(11) 0.6627(2) 0.0305(17) Uani 0.5 1 d G U . A -1
H3 H 1.184359 0.134314 0.687803 0.037 Uiso 0.5 1 calc R . . A -1
C2 C 1.0063(6) 0.18609(10) 0.6617(2) 0.0285(10) Uani 0.5 1 d G U . A -1
H2 H 1.117671 0.204084 0.686006 0.034 Uiso 0.5 1 calc R . . A -1
C11 C 0.7990(10) 0.32430(19) 0.6183(4) 0.0257(14) Uani 0.5 1 d D U . A -1
C7 C 0.9302(14) 0.07251(18) 0.6287(5) 0.052(2) Uani 0.5 1 d . U . A -1
H7A H 0.870400 0.060955 0.685740 0.078 Uiso 0.5 1 calc GR . . A -1
H7B H 1.095819 0.067756 0.625143 0.078 Uiso 0.5 1 calc GR . . A -1
H7C H 0.854315 0.059671 0.576388 0.078 Uiso 0.5 1 calc GR . . A -1
C13 C 1.0871(7) 0.37662(11) 0.6623(3) 0.0303(17) Uani 0.5 1 d . . . A -1
H13 H 1.181089 0.355741 0.686547 0.036 Uiso 0.5 1 calc R . . A -1
C14 C 1.1605(6) 0.41658(13) 0.6657(3) 0.0327(15) Uani 0.5 1 d G U . A -1
H14 H 1.304661 0.423014 0.692317 0.039 Uiso 0.5 1 calc R . . A -1
C15 C 1.0231(8) 0.44713(9) 0.6302(3) 0.0398(15) Uani 0.5 1 d G U . A -1
C16 C 0.8122(8) 0.43772(11) 0.5912(3) 0.0394(18) Uani 0.5 1 d G . . A -1
H16 H 0.718210 0.458594 0.566966 0.047 Uiso 0.5 1 calc R . . A -1
C17 C 0.7388(6) 0.39775(14) 0.5878(3) 0.0342(16) Uani 0.5 1 d G . . A -1
H17 H 0.594633 0.391321 0.561196 0.041 Uiso 0.5 1 calc R . . A -1
C12 C 0.8762(8) 0.36721(9) 0.6233(3) 0.0274(18) Uani 0.5 1 d G U . A -1
C18 C 1.1060(13) 0.4910(2) 0.6354(5) 0.055(2) Uani 0.5 1 d . . . A -1
H18A H 1.083620 0.501271 0.697731 0.082 Uiso 0.5 1 calc GR . . A -1
H18B H 1.018339 0.507577 0.592260 0.082 Uiso 0.5 1 calc GR . . A -1
H18C H 1.269302 0.492174 0.619704 0.082 Uiso 0.5 1 calc GR . . A -1

loop_
_atom_site_aniso_label
_atom_site_aniso_U_11
_atom_site_aniso_U_22
_atom_site_aniso_U_33
_atom_site_aniso_U_23
_atom_site_aniso_U_13
_atom_site_aniso_U_12
Se1 0.0245(2) 0.0414(3) 0.0254(2) 0.0006(3) 0.000 0.000
C9 0.023(3) 0.040(3) 0.018(2) -0.007(2) 0.001(2) 0.001(2)
C8 0.020(3) 0.039(3) 0.017(3) -0.003(2) 0.002(2) 0.001(3)
C10 0.023(3) 0.043(3) 0.022(3) -0.003(2) 0.001(2) 0.003(3)
C1 0.021(3) 0.036(3) 0.017(2) 0.001(2) 0.001(2) 0.001(2)
C6 0.028(3) 0.038(3) 0.023(3) -0.001(2) -0.001(2) 0.001(3)
C5 0.031(3) 0.045(4) 0.028(3) 0.000(3) -0.001(3) -0.003(3)
C4 0.043(4) 0.040(4) 0.026(3) 0.001(3) 0.006(3) 0.000(4)
C3 0.021(4) 0.046(3) 0.025(2) 0.005(2) 0.001(2) -0.007(2)
C2 0.026(2) 0.035(2) 0.025(2) 0.000(2) 0.000(5) 0.005(5)
C11 0.022(3) 0.038(3) 0.017(3) -0.001(2) 0.002(2) 0.003(3)
C7 0.059(6) 0.044(4) 0.052(4) 0.003(3) 0.001(4) 0.003(4)
C13 0.029(3) 0.044(4) 0.017(3) 0.001(3) -0.005(3) 0.004(3)
C14 0.026(3) 0.041(3) 0.031(3) -0.002(3) 0.002(3) -0.001(3)
C15 0.040(3) 0.043(3) 0.037(3) 0.001(2) 0.001(4) -0.010(4)
C16 0.036(4) 0.045(5) 0.037(4) 0.004(3) 0.002(3) 0.009(4)
C17 0.027(4) 0.048(5) 0.027(3) -0.001(3) -0.002(3) 0.003(3)
C12 0.026(3) 0.036(3) 0.020(3) 0.000(3) 0.000(3) 0.005(3)
C18 0.054(5) 0.053(5) 0.057(5) 0.006(4) -0.003(4) -0.007(4)

loop_
_atom_type_symbol
_atom_type_description
_atom_type_scat_dispersion_real
_atom_type_scat_dispersion_imag
_atom_type_scat_source
C C 0.0033 0.0016 'International Tables Vol C Tables 4.2.6.8 and 6.1.1.4'
H H 0.0000 0.0000 'International Tables Vol C Tables 4.2.6.8 and 6.1.1.4'
Se Se -0.0929 2.2259 'International Tables Vol C Tables 4.2.6.8 and 6.1.1.4'

loop_
_geom_angle_atom_site_label_1
_geom_angle_atom_site_label_2
_geom_angle_atom_site_label_3
_geom_angle
_geom_angle_site_symmetry_1
_geom_angle_site_symmetry_3
_geom_angle_publ_flag
C11 Se1 C8 85.4(3) . . ?
C8 C9 C10 117.6(6) . . ?
C9 C8 Se1 110.1(5) . . ?
C9 C8 C1 130.3(6) . . ?
C1 C8 Se1 119.4(4) . . ?
C11 C10 C9 115.3(6) . . ?
C6 C1 C8 119.3(3) . . ?
C6 C1 C2 120.0 . . ?
C2 C1 C8 120.7(3) . . ?
C5 C6 C1 120.0 . . ?
C4 C5 C6 120.0 . . ?
C5 C4 C3 120.0 . . ?
C5 C4 C7 120.8(4) . . ?
C3 C4 C7 119.2(4) . . ?
C2 C3 C4 120.0 . . ?
C3 C2 C1 120.0 . . ?
C10 C11 Se1 111.7(5) . . ?
C10 C11 C12 129.1(6) . . ?
C12 C11 Se1 119.1(4) . . ?
C14 C13 C12 120.0 . . ?
C13 C14 C15 120.0 . . ?
C14 C15 C18 119.2(4) . . ?
C16 C15 C14 120.0 . . ?
C16 C15 C18 120.8(4) . . ?
C17 C16 C15 120.0 . . ?
C16 C17 C12 120.0 . . ?
C13 C12 C11 120.0(4) . . ?
C17 C12 C11 120.0(4) . . ?
C17 C12 C13 120.0 . . ?

loop_
_geom_bond_atom_site_label_1
_geom_bond_atom_site_label_2
_geom_bond_distance
_geom_bond_site_symmetry_2
_geom_bond_publ_flag
Se1 C8 1.947(6) . ?
Se1 C11 1.925(6) . ?
C9 C8 1.360(8) . ?
C9 C10 1.410(8) . ?
C8 C1 1.476(7) . ?
C10 C11 1.368(8) . ?
C1 C6 1.3900 . ?
C1 C2 1.3900 . ?
C6 C5 1.3900 . ?
C5 C4 1.3900 . ?
C4 C3 1.3900 . ?
C4 C7 1.539(6) . ?
C3 C2 1.3900 . ?
C11 C12 1.490(7) . ?
C13 C14 1.3900 . ?
C13 C12 1.3900 . ?
C14 C15 1.3900 . ?
C15 C16 1.3900 . ?
C15 C18 1.531(7) . ?
C16 C17 1.3900 . ?
C17 C12 1.3900 . ?
